data_7032135
loop_
_publ_author_name
'Smirnov, Andrey S.'
'Butukhanova, Ekaterina S.'
'Bokach, Nadezhda A.'
'Starova, Galina L.'
'Gurzhiy, Vladislav V.'
'Kuznetsov, Maxim L.'
'Kukushkin, Vadim Yu'

_publ_section_title
;
 Novel (cyanamide)Zn(II) complexes and zinc(ii)-mediated hydration of the
 cyanamide ligands.
;
_journal_issue 42
_journal_name_full 'Dalton transactions (Cambridge, England : 2003)'
_journal_page_first 15798
_journal_page_last 15811
_journal_paper_doi 10.1039/c4dt01812e
_journal_volume 43
_journal_year 2014
_chemical_formula_moiety 'C9 H22 N6 O2 Zn, 2(C F3 O3 S)'
_chemical_formula_sum 'C11 H22 F6 N6 O8 S2 Zn'
_chemical_formula_weight 609.84
_chemical_name_systematic
;
 ? 
;
_space_group_crystal_system monoclinic
_space_group_IT_number 14
_space_group_name_Hall '-P 2ybc'
_space_group_name_H-M_alt 'P 1 21/c 1'
_symmetry_space_group_name_Hall '-P 2ybc'
_symmetry_space_group_name_H-M 'P 1 21/c 1'
_atom_sites_solution_hydrogens geom
_atom_sites_solution_primary direct
_atom_sites_solution_secondary difmap
_audit_creation_date 2013-10-22
_audit_creation_method
;
Olex2 1.2
(compiled 2013.09.17 svn.r2790 for OlexSys, GUI svn.r4601)
;
_cell_angle_alpha 90.00
_cell_angle_beta 103.429(5)
_cell_angle_gamma 90.00
_cell_formula_units_Z 4
_cell_length_a 14.7059(7)
_cell_length_b 9.2052(4)
_cell_length_c 18.8942(9)
_cell_measurement_reflns_used 2985
_cell_measurement_temperature 100(2)
_cell_measurement_theta_max 69.6270
_cell_measurement_theta_min 5.0600
_cell_volume 2487.8(2)
_computing_cell_refinement
;
CrysAlisPro, Agilent Technologies,
Version 1.171.36.32 (release 02-08-2013 CrysAlis171 .NET)
(compiled Aug  2 2013,16:46:58)
;
_computing_data_collection
;
CrysAlisPro, Agilent Technologies,
Version 1.171.36.32 (release 02-08-2013 CrysAlis171 .NET)
(compiled Aug  2 2013,16:46:58)
;
_computing_data_reduction
;
CrysAlisPro, Agilent Technologies,
Version 1.171.36.32 (release 02-08-2013 CrysAlis171 .NET)
(compiled Aug  2 2013,16:46:58)
;
_computing_molecular_graphics
;
O. V. Dolomanov, L. J. Bourhis, R. J. Gildea, J. A. K. Howard and H. Puschmann,
OLEX2: a complete structure solution, refinement and analysis program.
J. Appl. Cryst. (2009). 42, 339-341.
;
_computing_publication_material
;
O. V. Dolomanov, L. J. Bourhis, R. J. Gildea, J. A. K. Howard and H. Puschmann,
OLEX2: a complete structure solution, refinement and analysis program.
J. Appl. Cryst. (2009). 42, 339-341.
;
_computing_structure_refinement
;
SHELX, G.M. Sheldrick, Acta Cryst.
(2008). A64, 112-122
;
_computing_structure_solution 'SHELXS-97 (Sheldrick, 2008)'
_diffrn_ambient_temperature 100(2)
_diffrn_detector_area_resol_mean 10.3829
_diffrn_measured_fraction_theta_full 0.9950
_diffrn_measured_fraction_theta_max 0.9950
_diffrn_measurement_device_type 'SuperNova, Dual, Cu at zero, Atlas'
_diffrn_measurement_method '\w scans'
_diffrn_orient_matrix_UB_11 0.0644367000
_diffrn_orient_matrix_UB_12 -0.0273504000
_diffrn_orient_matrix_UB_13 0.0755434000
_diffrn_orient_matrix_UB_21 0.0248995000
_diffrn_orient_matrix_UB_22 -0.1508822000
_diffrn_orient_matrix_UB_23 -0.0252871000
_diffrn_orient_matrix_UB_31 0.0826440000
_diffrn_orient_matrix_UB_32 0.0669658000
_diffrn_orient_matrix_UB_33 -0.0260424000
_diffrn_radiation_monochromator mirror
_diffrn_radiation_type 'Cu K\a'
_diffrn_radiation_wavelength 1.5418
_diffrn_reflns_av_R_equivalents 0.0364
_diffrn_reflns_av_unetI/netI 0.0375
_diffrn_reflns_limit_h_max 17
_diffrn_reflns_limit_h_min -17
_diffrn_reflns_limit_k_max 11
_diffrn_reflns_limit_k_min -11
_diffrn_reflns_limit_l_max 20
_diffrn_reflns_limit_l_min -22
_diffrn_reflns_number 13153
_diffrn_reflns_theta_full 69.95
_diffrn_reflns_theta_max 69.95
_diffrn_reflns_theta_min 3.09
_diffrn_source 'SuperNova (Cu) X-ray Source'
_exptl_absorpt_coefficient_mu 3.809
_exptl_absorpt_correction_T_max 1.00000
_exptl_absorpt_correction_T_min 0.78924
_exptl_absorpt_correction_type multi-scan
_exptl_absorpt_process_details
;
CrysAlisPro, Agilent Technologies,
Version 1.171.36.32 (release 02-08-2013 CrysAlis171 .NET)
(compiled Aug  2 2013,16:46:58)
Empirical absorption correction using spherical harmonics,
 implemented in SCALE3 ABSPACK scaling algorithm.
;
_exptl_crystal_colour 'translucent colorless'
_exptl_crystal_density_diffrn 1.628
_exptl_crystal_density_method 'not measured'
_exptl_crystal_description prism
_exptl_crystal_F_000 1240
_exptl_crystal_size_max 0.24
_exptl_crystal_size_mid 0.15
_exptl_crystal_size_min 0.12
_refine_diff_density_max 0.753
_refine_diff_density_min -0.335
_refine_diff_density_rms 0.082
_refine_ls_extinction_method none
_refine_ls_goodness_of_fit_ref 1.048
_refine_ls_hydrogen_treatment mixed
_refine_ls_matrix_type full
_refine_ls_number_parameters 329
_refine_ls_number_reflns 4668
_refine_ls_number_restraints 0
_refine_ls_restrained_S_all 1.048
_refine_ls_R_factor_all 0.0634
_refine_ls_R_factor_gt 0.0426
_refine_ls_shift/su_max 0.000
_refine_ls_shift/su_mean 0.000
_refine_ls_structure_factor_coef Fsqd
_refine_ls_weighting_details 'calc w=1/[\s^2^(Fo^2^)+(0.0624P)^2^+1.4974P] where P=(Fo^2^+2Fc^2^)/3'
_refine_ls_weighting_scheme calc
_refine_ls_wR_factor_gt 0.1044
_refine_ls_wR_factor_ref 0.1209
_reflns_number_gt 3502
_reflns_number_total 4668
_reflns_threshold_expression >2sigma(I)
_cod_data_source_file c4dt01812e2.cif
_cod_data_source_block sas_triflate
_cod_depositor_comments 'Adding full bibliography for 7032128--7032141.cif.'
_cod_database_code 7032135
_reflns_odcompleteness_completeness 99.50
_reflns_odcompleteness_iscentric 1
_reflns_odcompleteness_theta 66.97
_olex2_refinement_description
;
1. Fixed Uiso
 At 1.5 times of:
  All C(H,H,H) groups
2.a Idealised Me refined as rotating group:
 C2(H2C,H2D,H2E), C3(H3A,H3B,H3C), C5(H5A,H5B,H5C), C6(H6A,H6B,H6C), C8(H8A,
 H8B,H8C), C9(H9A,H9B,H9C)
;

loop_
_space_group_symop_id
_space_group_symop_operation_xyz
1 'x, y, z'
2 '-x, y+1/2, -z+1/2'
3 '-x, -y, -z'
4 'x, -y-1/2, z-1/2'

loop_
_atom_site_label
_atom_site_type_symbol
_atom_site_fract_x
_atom_site_fract_y
_atom_site_fract_z
_atom_site_U_iso_or_equiv
_atom_site_adp_type
_atom_site_occupancy
_atom_site_symmetry_multiplicity
_atom_site_calc_flag
_atom_site_refinement_flags
Zn1 Zn 0.22879(3) 0.22278(5) 0.27946(2) 0.02615(14) Uani 1 1 d .
S1 S 0.15216(6) 0.72935(9) 0.11761(5) 0.0307(2) Uani 1 1 d .
S2 S 0.41080(6) -0.28613(9) 0.38067(4) 0.02939(19) Uani 1 1 d .
F1 F -0.02313(16) 0.7241(2) 0.04671(14) 0.0542(6) Uani 1 1 d .
F2 F 0.03216(17) 0.5157(2) 0.08605(16) 0.0602(7) Uani 1 1 d .
F3 F -0.00123(19) 0.6746(3) 0.16025(16) 0.0683(8) Uani 1 1 d .
F4 F 0.40108(17) -0.1712(3) 0.50473(12) 0.0476(6) Uani 1 1 d .
F5 F 0.53257(16) -0.1385(2) 0.47583(13) 0.0464(6) Uani 1 1 d .
F6 F 0.49988(17) -0.3463(2) 0.51426(12) 0.0491(6) Uani 1 1 d .
O1 O 0.22036(19) 0.4502(3) 0.28737(16) 0.0343(6) Uani 1 1 d .
H1A H 0.266(3) 0.490(5) 0.323(3) 0.056(13) Uiso 1 1 d .
H1B H 0.214(3) 0.501(5) 0.256(2) 0.048(15) Uiso 1 1 d .
O2 O 0.22153(19) -0.0028(3) 0.27073(15) 0.0324(5) Uani 1 1 d .
H2A H 0.200(3) -0.045(5) 0.234(3) 0.053(14) Uiso 1 1 d .
H2B H 0.269(4) -0.052(6) 0.297(3) 0.075(17) Uiso 1 1 d .
O3 O 0.1785(2) 0.7055(3) 0.05057(15) 0.0476(7) Uani 1 1 d .
O4 O 0.2026(2) 0.6455(3) 0.17786(16) 0.0523(8) Uani 1 1 d .
O5 O 0.14088(18) 0.8799(3) 0.13459(14) 0.0403(6) Uani 1 1 d .
O6 O 0.37218(18) -0.1520(3) 0.34739(14) 0.0416(6) Uani 1 1 d .
O7 O 0.48711(19) -0.3419(3) 0.35351(14) 0.0450(7) Uani 1 1 d .
O8 O 0.34159(19) -0.3923(3) 0.38972(15) 0.0455(7) Uani 1 1 d .
N1 N 0.11078(19) 0.2294(3) 0.20090(16) 0.0317(6) Uani 1 1 d .
N2 N -0.04751(19) 0.1937(3) 0.12674(17) 0.0329(7) Uani 1 1 d .
N3 N 0.2394(2) 0.2176(3) 0.38701(16) 0.0350(7) Uani 1 1 d .
N4 N 0.2568(2) 0.2706(3) 0.51633(16) 0.0334(6) Uani 1 1 d .
N5 N 0.35721(19) 0.2264(3) 0.25855(16) 0.0324(6) Uani 1 1 d .
N6 N 0.52388(19) 0.2016(3) 0.31675(15) 0.0287(6) Uani 1 1 d .
C1 C 0.0366(2) 0.2107(3) 0.16722(18) 0.0298(7) Uani 1 1 d .
C2 C -0.0721(3) 0.0580(4) 0.0858(2) 0.0379(8) Uani 1 1 d .
H2C H -0.0160 0.0083 0.0821 0.057 Uiso 1 1 calc R
H2D H -0.1087 0.0798 0.0380 0.057 Uiso 1 1 calc R
H2E H -0.1076 -0.0028 0.1107 0.057 Uiso 1 1 calc R
C3 C -0.1234(2) 0.2913(4) 0.1344(2) 0.0419(9) Uani 1 1 d .
H3A H -0.1657 0.2403 0.1574 0.063 Uiso 1 1 calc R
H3B H -0.1565 0.3241 0.0872 0.063 Uiso 1 1 calc R
H3C H -0.0978 0.3734 0.1637 0.063 Uiso 1 1 calc R
C4 C 0.2478(2) 0.2422(3) 0.44768(19) 0.0293(7) Uani 1 1 d .
C5 C 0.2340(3) 0.1611(5) 0.5656(2) 0.0480(10) Uani 1 1 d .
H5A H 0.1775 0.1883 0.5793 0.072 Uiso 1 1 calc R
H5B H 0.2841 0.1545 0.6083 0.072 Uiso 1 1 calc R
H5C H 0.2254 0.0686 0.5415 0.072 Uiso 1 1 calc R
C6 C 0.2906(3) 0.4137(4) 0.5455(2) 0.0405(9) Uani 1 1 d .
H6A H 0.3477 0.4022 0.5820 0.061 Uiso 1 1 calc R
H6B H 0.2444 0.4587 0.5668 0.061 Uiso 1 1 calc R
H6C H 0.3017 0.4738 0.5069 0.061 Uiso 1 1 calc R
C7 C 0.4358(2) 0.2145(3) 0.28565(18) 0.0284(7) Uani 1 1 d .
C8 C 0.5687(3) 0.0583(4) 0.3213(2) 0.0343(8) Uani 1 1 d .
H8A H 0.5220 -0.0161 0.3176 0.052 Uiso 1 1 calc R
H8B H 0.6134 0.0494 0.3671 0.052 Uiso 1 1 calc R
H8C H 0.5999 0.0477 0.2823 0.052 Uiso 1 1 calc R
C9 C 0.5841(2) 0.3306(4) 0.33039(19) 0.0323(7) Uani 1 1 d .
H9A H 0.6160 0.3416 0.2918 0.049 Uiso 1 1 calc R
H9B H 0.6291 0.3195 0.3758 0.049 Uiso 1 1 calc R
H9C H 0.5465 0.4151 0.3325 0.049 Uiso 1 1 calc R
C10 C 0.0334(3) 0.6574(4) 0.1022(2) 0.0420(9) Uani 1 1 d .
C11 C 0.4637(3) -0.2336(4) 0.47402(19) 0.0325(7) Uani 1 1 d .

loop_
_atom_site_aniso_label
_atom_site_aniso_U_11
_atom_site_aniso_U_22
_atom_site_aniso_U_33
_atom_site_aniso_U_23
_atom_site_aniso_U_13
_atom_site_aniso_U_12
Zn1 0.0271(2) 0.0263(2) 0.0243(2) -0.00024(18) 0.00449(16) -0.00125(17)
S1 0.0300(4) 0.0281(4) 0.0327(5) 0.0031(3) 0.0046(3) 0.0014(3)
S2 0.0350(4) 0.0263(4) 0.0254(4) -0.0003(3) 0.0040(3) 0.0008(3)
F1 0.0431(13) 0.0414(12) 0.0659(16) -0.0071(12) -0.0121(11) 0.0026(10)
F2 0.0531(15) 0.0303(12) 0.094(2) -0.0025(12) 0.0112(14) -0.0080(10)
F3 0.0543(16) 0.087(2) 0.0718(19) -0.0057(16) 0.0323(14) -0.0113(14)
F4 0.0587(15) 0.0479(13) 0.0401(13) -0.0119(11) 0.0191(11) 0.0044(11)
F5 0.0471(13) 0.0367(12) 0.0508(14) -0.0065(10) 0.0018(10) -0.0089(10)
F6 0.0684(16) 0.0381(12) 0.0341(12) 0.0043(10) -0.0018(10) 0.0044(11)
O1 0.0418(15) 0.0249(12) 0.0321(14) 0.0015(11) 0.0000(11) -0.0047(10)
O2 0.0375(14) 0.0247(12) 0.0318(14) -0.0014(11) 0.0018(11) -0.0007(10)
O3 0.0574(18) 0.0438(16) 0.0456(16) -0.0049(13) 0.0202(13) -0.0009(13)
O4 0.0410(15) 0.0507(17) 0.0598(19) 0.0255(15) 0.0003(13) 0.0007(13)
O5 0.0374(14) 0.0353(14) 0.0446(15) -0.0061(12) 0.0023(11) 0.0001(11)
O6 0.0449(15) 0.0340(14) 0.0419(15) 0.0082(12) 0.0018(12) 0.0068(11)
O7 0.0498(16) 0.0525(16) 0.0331(14) -0.0039(13) 0.0103(12) 0.0145(13)
O8 0.0512(17) 0.0389(14) 0.0418(15) 0.0005(12) 0.0012(12) -0.0163(12)
N1 0.0289(15) 0.0280(14) 0.0341(16) -0.0018(12) -0.0011(12) 0.0022(12)
N2 0.0275(15) 0.0305(15) 0.0387(17) -0.0063(13) 0.0036(12) 0.0011(11)
N3 0.0489(18) 0.0318(15) 0.0245(16) -0.0033(13) 0.0090(13) -0.0041(13)
N4 0.0445(17) 0.0317(15) 0.0242(14) -0.0033(12) 0.0080(12) -0.0058(13)
N5 0.0271(15) 0.0325(15) 0.0392(17) 0.0004(13) 0.0111(12) -0.0024(12)
N6 0.0290(14) 0.0285(14) 0.0282(15) -0.0019(12) 0.0057(11) 0.0000(11)
C1 0.0338(19) 0.0246(16) 0.0317(18) 0.0016(14) 0.0089(14) 0.0024(13)
C2 0.0369(19) 0.0278(17) 0.045(2) -0.0068(16) 0.0005(16) 0.0012(14)
C3 0.0303(19) 0.038(2) 0.057(3) -0.0057(18) 0.0096(17) 0.0021(15)
C4 0.0275(16) 0.0270(17) 0.033(2) 0.0022(14) 0.0058(13) 0.0006(13)
C5 0.067(3) 0.048(2) 0.030(2) 0.0047(18) 0.0130(18) -0.003(2)
C6 0.046(2) 0.036(2) 0.037(2) -0.0103(16) 0.0037(16) 0.0006(16)
C7 0.0363(19) 0.0241(16) 0.0279(17) -0.0008(14) 0.0135(14) -0.0022(14)
C8 0.040(2) 0.0261(17) 0.0360(19) 0.0001(15) 0.0068(15) 0.0038(14)
C9 0.0324(18) 0.0313(17) 0.0319(18) -0.0021(15) 0.0045(14) -0.0057(14)
C10 0.038(2) 0.0323(19) 0.054(2) -0.0011(18) 0.0064(18) -0.0027(16)
C11 0.042(2) 0.0288(17) 0.0244(17) -0.0017(14) 0.0042(14) -0.0001(15)

loop_
_atom_type_symbol
_atom_type_description
_atom_type_scat_dispersion_real
_atom_type_scat_dispersion_imag
_atom_type_scat_source
C C 0.0181 0.0091 'International Tables Vol C Tables 4.2.6.8 and 6.1.1.4'
H H 0.0000 0.0000 'International Tables Vol C Tables 4.2.6.8 and 6.1.1.4'
N N 0.0311 0.0180 'International Tables Vol C Tables 4.2.6.8 and 6.1.1.4'
Zn Zn -1.5491 0.6778 'International Tables Vol C Tables 4.2.6.8 and 6.1.1.4'
F F 0.0727 0.0534 'International Tables Vol C Tables 4.2.6.8 and 6.1.1.4'
S S 0.3331 0.5567 'International Tables Vol C Tables 4.2.6.8 and 6.1.1.4'
O O 0.0492 0.0322 'International Tables Vol C Tables 4.2.6.8 and 6.1.1.4'

loop_
_geom_angle_atom_site_label_1
_geom_angle_atom_site_label_2
_geom_angle_atom_site_label_3
_geom_angle
O2 Zn1 O1 173.77(10)
N1 Zn1 O1 88.13(11)
N1 Zn1 O2 87.24(11)
N1 Zn1 N5 122.89(12)
N3 Zn1 O1 86.77(12)
N3 Zn1 O2 92.69(11)
N3 Zn1 N1 126.99(13)
N3 Zn1 N5 110.10(12)
N5 Zn1 O1 94.05(11)
N5 Zn1 O2 91.96(11)
O3 S1 O4 115.23(19)
O3 S1 O5 114.53(17)
O3 S1 C10 104.49(19)
O4 S1 O5 113.98(17)
O4 S1 C10 103.35(18)
O5 S1 C10 103.22(17)
O6 S2 O8 114.37(17)
O6 S2 C11 103.40(16)
O7 S2 O6 114.37(17)
O7 S2 O8 115.50(18)
O7 S2 C11 104.37(16)
O8 S2 C11 102.63(16)
Zn1 O1 H1A 114(3)
Zn1 O1 H1B 124(4)
H1A O1 H1B 106(4)
Zn1 O2 H2A 124(3)
Zn1 O2 H2B 117(3)
H2A O2 H2B 111(5)
C1 N1 Zn1 163.5(3)
C1 N2 C2 119.6(3)
C1 N2 C3 120.6(3)
C3 N2 C2 118.2(3)
C4 N3 Zn1 167.1(3)
C4 N4 C5 120.8(3)
C4 N4 C6 120.1(3)
C5 N4 C6 119.1(3)
C7 N5 Zn1 142.9(3)
C7 N6 C8 119.7(3)
C7 N6 C9 120.3(3)
C9 N6 C8 118.2(3)
N1 C1 N2 177.5(4)
N2 C2 H2C 109.5
N2 C2 H2D 109.5
N2 C2 H2E 109.5
H2C C2 H2D 109.5
H2C C2 H2E 109.5
H2D C2 H2E 109.5
N2 C3 H3A 109.5
N2 C3 H3B 109.5
N2 C3 H3C 109.5
H3A C3 H3B 109.5
H3A C3 H3C 109.5
H3B C3 H3C 109.5
N3 C4 N4 179.6(4)
N4 C5 H5A 109.5
N4 C5 H5B 109.5
N4 C5 H5C 109.5
H5A C5 H5B 109.5
H5A C5 H5C 109.5
H5B C5 H5C 109.5
N4 C6 H6A 109.5
N4 C6 H6B 109.5
N4 C6 H6C 109.5
H6A C6 H6B 109.5
H6A C6 H6C 109.5
H6B C6 H6C 109.5
N5 C7 N6 179.4(4)
N6 C8 H8A 109.5
N6 C8 H8B 109.5
N6 C8 H8C 109.5
H8A C8 H8B 109.5
H8A C8 H8C 109.5
H8B C8 H8C 109.5
N6 C9 H9A 109.5
N6 C9 H9B 109.5
N6 C9 H9C 109.5
H9A C9 H9B 109.5
H9A C9 H9C 109.5
H9B C9 H9C 109.5
F1 C10 S1 111.0(3)
F1 C10 F2 107.3(3)
F2 C10 S1 110.5(3)
F3 C10 S1 111.3(3)
F3 C10 F1 108.0(3)
F3 C10 F2 108.6(3)
F4 C11 S2 110.8(2)
F4 C11 F5 107.7(3)
F5 C11 S2 110.5(2)
F6 C11 S2 111.9(2)
F6 C11 F4 108.4(3)
F6 C11 F5 107.4(3)

loop_
_geom_bond_atom_site_label_1
_geom_bond_atom_site_label_2
_geom_bond_distance
Zn1 O1 2.104(3)
Zn1 O2 2.084(2)
Zn1 N1 2.006(3)
Zn1 N3 2.002(3)
Zn1 N5 2.017(3)
S1 O3 1.425(3)
S1 O4 1.431(3)
S1 O5 1.440(3)
S1 C10 1.827(4)
S2 O6 1.441(3)
S2 O7 1.433(3)
S2 O8 1.449(3)
S2 C11 1.820(4)
F1 C10 1.327(4)
F2 C10 1.339(4)
F3 C10 1.321(5)
F4 C11 1.328(4)
F5 C11 1.333(4)
F6 C11 1.323(4)
O1 H1A 0.92(5)
O1 H1B 0.75(5)
O2 H2A 0.80(5)
O2 H2B 0.88(5)
N1 C1 1.141(4)
N2 C1 1.304(4)
N2 C2 1.469(4)
N2 C3 1.466(4)
N3 C4 1.147(4)
N4 C4 1.299(5)
N4 C5 1.463(5)
N4 C6 1.470(4)
N5 C7 1.156(4)
N6 C7 1.297(4)
N6 C8 1.469(4)
N6 C9 1.468(4)
C2 H2C 0.9600
C2 H2D 0.9600
C2 H2E 0.9600
C3 H3A 0.9600
C3 H3B 0.9600
C3 H3C 0.9600
C5 H5A 0.9600
C5 H5B 0.9600
C5 H5C 0.9600
C6 H6A 0.9600
C6 H6B 0.9600
C6 H6C 0.9600
C8 H8A 0.9600
C8 H8B 0.9600
C8 H8C 0.9600
C9 H9A 0.9600
C9 H9B 0.9600
C9 H9C 0.9600

loop_
_geom_torsion_atom_site_label_1
_geom_torsion_atom_site_label_2
_geom_torsion_atom_site_label_3
_geom_torsion_atom_site_label_4
_geom_torsion
Zn1 N1 C1 N2 174(8)
Zn1 N3 C4 N4 74(66)
Zn1 N5 C7 N6 -31(40)
O1 Zn1 N1 C1 -123.5(10)
O1 Zn1 N3 C4 -11.8(13)
O1 Zn1 N5 C7 97.3(4)
O2 Zn1 N1 C1 52.4(10)
O2 Zn1 N3 C4 174.4(13)
O2 Zn1 N5 C7 -84.3(4)
O3 S1 C10 F1 -58.6(3)
O3 S1 C10 F2 60.4(3)
O3 S1 C10 F3 -178.9(3)
O4 S1 C10 F1 -179.5(3)
O4 S1 C10 F2 -60.6(3)
O4 S1 C10 F3 60.1(3)
O5 S1 C10 F1 61.5(3)
O5 S1 C10 F2 -179.6(3)
O5 S1 C10 F3 -58.9(3)
O6 S2 C11 F4 56.2(3)
O6 S2 C11 F5 -63.1(3)
O6 S2 C11 F6 177.3(3)
O7 S2 C11 F4 176.2(2)
O7 S2 C11 F5 56.9(3)
O7 S2 C11 F6 -62.7(3)
O8 S2 C11 F4 -63.0(3)
O8 S2 C11 F5 177.7(2)
O8 S2 C11 F6 58.1(3)
N1 Zn1 N3 C4 -97.1(13)
N1 Zn1 N5 C7 -172.3(4)
N3 Zn1 N1 C1 -38.9(10)
N3 Zn1 N5 C7 9.2(5)
N5 Zn1 N1 C1 142.9(10)
N5 Zn1 N3 C4 81.3(13)
C2 N2 C1 N1 111(9)
C3 N2 C1 N1 -83(9)
C5 N4 C4 N3 94(65)
C6 N4 C4 N3 -86(66)
C8 N6 C7 N5 122(40)
C9 N6 C7 N5 -74(40)
